data_4345919
loop_
_publ_author_name
'Chatterjee, Tamal'
'Molnar, Brian'
'Theophall, G. G.'
'Lee, Way-Zen'
'Lakshmi, K. V.'
'Ravikanth, Mangalampalli'

_publ_section_title
;
 Calixsmaragdyrin: A Versatile Ligand for Coordination Complexes.
;
_journal_name_full 'Inorganic chemistry'
_journal_paper_doi 10.1021/acs.inorgchem.6b02225
_journal_year 2017
_chemical_formula_moiety 'C171 H147 Cl3 N20 O12 Ru4'
_chemical_formula_sum 'C171 H147 Cl3 N20 O12 Ru4'
_chemical_formula_weight 3184.72
_chemical_name_systematic
;
 ?
;
_space_group_IT_number 2
_symmetry_cell_setting triclinic
_symmetry_space_group_name_Hall '-P 1'
_symmetry_space_group_name_H-M 'P -1'
_atom_sites_solution_hydrogens geom
_atom_sites_solution_primary direct
_atom_sites_solution_secondary difmap
_audit_creation_method SHELXL-97
_cell_angle_alpha 109.774(3)
_cell_angle_beta 101.010(4)
_cell_angle_gamma 94.444(4)
_cell_formula_units_Z 1
_cell_length_a 13.5619(6)
_cell_length_b 17.4742(9)
_cell_length_c 18.5866(8)
_cell_measurement_reflns_used 4856
_cell_measurement_temperature 200(2)
_cell_measurement_theta_max 24.47
_cell_measurement_theta_min 2.24
_cell_volume 4020.3(3)
_computing_molecular_graphics 'Ortep-3 for Windows (Farrugia, 1997)'
_computing_publication_material 'WinGX publication routines (Farrugia, 1999)'
_computing_structure_refinement 'SHELXL-97 (Sheldrick, 1997)'
_computing_structure_solution 'SHELXS-86 (Sheldrick, 1986)'
_diffrn_ambient_temperature 200(2)
_diffrn_measured_fraction_theta_full 0.985
_diffrn_measured_fraction_theta_max 0.985
_diffrn_measurement_device_type 'Bruker APEX2'
_diffrn_radiation_monochromator graphite
_diffrn_radiation_source 'fine-focus sealed tube'
_diffrn_radiation_type MoK\a
_diffrn_radiation_wavelength 0.71073
_diffrn_reflns_av_R_equivalents 0.0864
_diffrn_reflns_av_sigmaI/netI 0.1585
_diffrn_reflns_limit_h_max 16
_diffrn_reflns_limit_h_min -16
_diffrn_reflns_limit_k_max 20
_diffrn_reflns_limit_k_min -20
_diffrn_reflns_limit_l_max 22
_diffrn_reflns_limit_l_min -21
_diffrn_reflns_number 34589
_diffrn_reflns_theta_full 25.01
_diffrn_reflns_theta_max 25.01
_diffrn_reflns_theta_min 2.02
_exptl_absorpt_coefficient_mu 0.483
_exptl_absorpt_correction_T_max 0.9856
_exptl_absorpt_correction_T_min 0.8806
_exptl_absorpt_correction_type multi-scan
_exptl_crystal_colour purple(dark)
_exptl_crystal_density_diffrn 1.315
_exptl_crystal_density_method 'not measured'
_exptl_crystal_description prism
_exptl_crystal_F_000 1636
_exptl_crystal_size_max 0.27
_exptl_crystal_size_mid 0.07
_exptl_crystal_size_min 0.03
_refine_diff_density_max 0.930
_refine_diff_density_min -0.856
_refine_diff_density_rms 0.112
_refine_ls_extinction_method none
_refine_ls_goodness_of_fit_ref 1.022
_refine_ls_hydrogen_treatment constr
_refine_ls_matrix_type full
_refine_ls_number_parameters 974
_refine_ls_number_reflns 13953
_refine_ls_number_restraints 1
_refine_ls_restrained_S_all 1.022
_refine_ls_R_factor_all 0.1702
_refine_ls_R_factor_gt 0.0770
_refine_ls_shift/su_max 0.001
_refine_ls_shift/su_mean 0.000
_refine_ls_structure_factor_coef Fsqd
_refine_ls_weighting_details 'calc w=1/[\s^2^(Fo^2^)+(0.1086P)^2^+1.0919P] where P=(Fo^2^+2Fc^2^)/3'
_refine_ls_weighting_scheme calc
_refine_ls_wR_factor_gt 0.1829
_refine_ls_wR_factor_ref 0.2270
_reflns_number_gt 7268
_reflns_number_total 13953
_reflns_threshold_expression >2sigma(I)
_cod_data_source_file ic6b02225_si_003.cif
_cod_data_source_block a17560
_cod_database_code 4345919

loop_
_symmetry_equiv_pos_as_xyz
'x, y, z'
'-x, -y, -z'

loop_
_atom_site_label
_atom_site_type_symbol
_atom_site_fract_x
_atom_site_fract_y
_atom_site_fract_z
_atom_site_U_iso_or_equiv
_atom_site_adp_type
_atom_site_occupancy
_atom_site_symmetry_multiplicity
_atom_site_calc_flag
_atom_site_refinement_flags
_atom_site_disorder_assembly
_atom_site_disorder_group
C1 C 1.1348(7) 0.7573(5) 0.4472(5) 0.037(2) Uani 1 1 d . . .
C2 C 1.0125(6) 0.6212(6) 0.3689(5) 0.039(2) Uani 1 1 d . . .
C3 C 0.7357(6) 0.7137(5) 0.8854(5) 0.041(2) Uani 1 1 d . . .
C4 C 0.7492(7) 0.8525(7) 0.8703(5) 0.046(2) Uani 1 1 d . . .
C5 C 0.7724(6) 0.6643(5) 0.3222(5) 0.036(2) Uani 1 1 d . . .
C6 C 0.6833(6) 0.6098(5) 0.3105(5) 0.041(2) Uani 1 1 d . . .
H6 H 0.6256 0.5946 0.2677 0.049 Uiso 1 1 calc R . .
C7 C 0.6957(6) 0.5830(5) 0.3718(5) 0.040(2) Uani 1 1 d . . .
H7 H 0.6482 0.5456 0.3799 0.048 Uiso 1 1 calc R . .
C8 C 0.7917(6) 0.6208(5) 0.4210(5) 0.033(2) Uani 1 1 d . . .
C9 C 0.8391(6) 0.6026(5) 0.4890(5) 0.034(2) Uani 1 1 d . . .
C10 C 0.7740(6) 0.5427(5) 0.5098(4) 0.034(2) Uani 1 1 d . . .
C11 C 0.6890(7) 0.5679(5) 0.5395(5) 0.044(2) Uani 1 1 d . . .
H11 H 0.6726 0.6213 0.5459 0.053 Uiso 1 1 calc R . .
C12 C 0.6297(7) 0.5136(6) 0.5592(5) 0.048(2) Uani 1 1 d . . .
H12 H 0.5716 0.5302 0.5781 0.058 Uiso 1 1 calc R . .
C13 C 0.6520(6) 0.4360(5) 0.5524(5) 0.038(2) Uani 1 1 d . . .
C14 C 0.5867(7) 0.3788(6) 0.5765(5) 0.061(3) Uani 1 1 d . . .
H14A H 0.6134 0.3267 0.5672 0.092 Uiso 1 1 calc R . .
H14B H 0.5166 0.3684 0.5455 0.092 Uiso 1 1 calc R . .
H14C H 0.5877 0.4045 0.6325 0.092 Uiso 1 1 calc R . .
C15 C 0.7330(6) 0.4107(6) 0.5194(5) 0.050(3) Uani 1 1 d . . .
H15 H 0.7467 0.3562 0.5105 0.060 Uiso 1 1 calc R . .
C16 C 0.7946(6) 0.4639(5) 0.4991(5) 0.047(2) Uani 1 1 d . . .
H16 H 0.8508 0.4459 0.4780 0.056 Uiso 1 1 calc R . .
C17 C 0.9355(6) 0.6346(5) 0.5367(5) 0.033(2) Uani 1 1 d . . .
C18 C 0.9772(6) 0.6212(5) 0.6075(5) 0.041(2) Uani 1 1 d . . .
H18 H 0.9482 0.5826 0.6263 0.050 Uiso 1 1 calc R . .
C19 C 1.0652(6) 0.6736(5) 0.6426(5) 0.041(2) Uani 1 1 d . . .
H19 H 1.1101 0.6784 0.6904 0.049 Uiso 1 1 calc R . .
C20 C 1.0785(6) 0.7205(5) 0.5947(5) 0.035(2) Uani 1 1 d . . .
C21 C 1.1564(6) 0.7905(5) 0.6168(5) 0.036(2) Uani 1 1 d . . .
C22 C 1.2582(6) 0.8062(5) 0.6533(4) 0.039(2) Uani 1 1 d . . .
H22 H 1.2954 0.7715 0.6741 0.046 Uiso 1 1 calc R . .
C23 C 1.2964(6) 0.8840(5) 0.6537(5) 0.040(2) Uani 1 1 d . . .
H23 H 1.3649 0.9107 0.6745 0.048 Uiso 1 1 calc R . .
C24 C 1.2193(6) 0.9144(5) 0.6195(5) 0.036(2) Uani 1 1 d . . .
C25 C 1.2172(6) 0.9908(5) 0.5971(5) 0.038(2) Uani 1 1 d . . .
C26 C 1.1329(7) 1.0371(6) 0.6286(5) 0.053(3) Uani 1 1 d . . .
H26A H 1.1480 1.0543 0.6860 0.080 Uiso 1 1 calc R . .
H26B H 1.0673 1.0007 0.6060 0.080 Uiso 1 1 calc R . .
H26C H 1.1298 1.0858 0.6137 0.080 Uiso 1 1 calc R . .
C27 C 1.3202(6) 1.0475(6) 0.6354(5) 0.053(3) Uani 1 1 d . . .
H27A H 1.3325 1.0644 0.6927 0.080 Uiso 1 1 calc R . .
H27B H 1.3192 1.0964 0.6208 0.080 Uiso 1 1 calc R . .
H27C H 1.3745 1.0180 0.6171 0.080 Uiso 1 1 calc R . .
C28 C 1.1955(6) 0.9640(5) 0.5079(5) 0.038(2) Uani 1 1 d . . .
C29 C 1.2541(6) 0.9747(6) 0.4577(5) 0.048(3) Uani 1 1 d . . .
H29 H 1.3192 1.0073 0.4727 0.058 Uiso 1 1 calc R . .
C30 C 1.2009(6) 0.9294(6) 0.3818(6) 0.049(3) Uani 1 1 d . . .
H30 H 1.2227 0.9264 0.3354 0.059 Uiso 1 1 calc R . .
C31 C 1.1111(6) 0.8894(5) 0.3846(5) 0.038(2) Uani 1 1 d . . .
C32 C 1.0306(6) 0.8318(5) 0.3254(5) 0.038(2) Uani 1 1 d . . .
C33 C 0.9926(6) 0.8328(6) 0.2482(5) 0.045(2) Uani 1 1 d . . .
H33 H 1.0248 0.8648 0.2243 0.054 Uiso 1 1 calc R . .
C34 C 0.9040(6) 0.7811(5) 0.2151(5) 0.043(2) Uani 1 1 d . . .
H34 H 0.8616 0.7712 0.1648 0.052 Uiso 1 1 calc R . .
C35 C 0.8855(6) 0.7435(5) 0.2701(4) 0.034(2) Uani 1 1 d . . .
C36 C 0.7944(6) 0.6965(5) 0.2657(5) 0.036(2) Uani 1 1 d . . .
C37 C 0.7115(6) 0.6790(5) 0.1947(5) 0.036(2) Uani 1 1 d . . .
C38 C 0.7196(7) 0.6305(5) 0.1205(5) 0.046(2) Uani 1 1 d . . .
H38 H 0.7811 0.6092 0.1141 0.055 Uiso 1 1 calc R . .
C39 C 0.6406(7) 0.6123(5) 0.0559(5) 0.046(2) Uani 1 1 d . . .
H39 H 0.6484 0.5797 0.0054 0.056 Uiso 1 1 calc R . .
C40 C 0.5474(7) 0.6421(6) 0.0642(5) 0.048(3) Uani 1 1 d . . .
C41 C 0.4621(8) 0.6233(7) -0.0070(5) 0.075(3) Uani 1 1 d . . .
H41A H 0.4811 0.5863 -0.0533 0.112 Uiso 1 1 calc R . .
H41B H 0.4489 0.6746 -0.0149 0.112 Uiso 1 1 calc R . .
H41C H 0.4006 0.5969 0.0008 0.112 Uiso 1 1 calc R . .
C42 C 0.5400(7) 0.6924(6) 0.1380(5) 0.045(2) Uani 1 1 d . . .
H42 H 0.4794 0.7150 0.1444 0.054 Uiso 1 1 calc R . .
C43 C 0.6206(7) 0.7103(5) 0.2031(5) 0.045(2) Uani 1 1 d . . .
H43 H 0.6138 0.7440 0.2535 0.054 Uiso 1 1 calc R . .
C44 C 0.7729(6) 0.8265(5) 0.6807(5) 0.037(2) Uani 1 1 d . . .
C45 C 0.8295(6) 0.8835(5) 0.6600(5) 0.042(2) Uani 1 1 d . . .
H45 H 0.8072 0.9004 0.6169 0.050 Uiso 1 1 calc R . .
C46 C 0.9211(6) 0.9103(5) 0.7119(5) 0.043(2) Uani 1 1 d . . .
H46 H 0.9744 0.9486 0.7114 0.051 Uiso 1 1 calc R . .
C47 C 0.9222(6) 0.8706(5) 0.7666(5) 0.040(2) Uani 1 1 d . . .
C48 C 0.9986(6) 0.8882(5) 0.8361(5) 0.040(2) Uani 1 1 d . . .
C49 C 1.0826(6) 0.9568(5) 0.8529(5) 0.036(2) Uani 1 1 d . . .
C50 C 1.0805(7) 1.0358(6) 0.9019(5) 0.053(3) Uani 1 1 d . . .
H50 H 1.0241 1.0470 0.9251 0.064 Uiso 1 1 calc R . .
C51 C 1.1591(7) 1.0992(6) 0.9181(5) 0.053(3) Uani 1 1 d . . .
H51 H 1.1555 1.1530 0.9520 0.063 Uiso 1 1 calc R . .
C52 C 1.2426(7) 1.0854(6) 0.8856(5) 0.046(2) Uani 1 1 d . . .
C53 C 1.3290(7) 1.1534(6) 0.9036(6) 0.067(3) Uani 1 1 d . . .
H53A H 1.3148 1.2047 0.9397 0.101 Uiso 1 1 calc R . .
H53B H 1.3363 1.1607 0.8548 0.101 Uiso 1 1 calc R . .
H53C H 1.3920 1.1391 0.9279 0.101 Uiso 1 1 calc R . .
C54 C 1.2437(7) 1.0087(7) 0.8364(6) 0.057(3) Uani 1 1 d . . .
H54 H 1.2999 0.9981 0.8128 0.069 Uiso 1 1 calc R . .
C55 C 1.1651(7) 0.9440(6) 0.8190(5) 0.055(3) Uani 1 1 d . . .
H55 H 1.1683 0.8909 0.7835 0.066 Uiso 1 1 calc R . .
C56 C 1.0034(6) 0.8500(6) 0.8903(5) 0.046(2) Uani 1 1 d . . .
C57 C 1.0883(7) 0.8632(6) 0.9559(5) 0.055(3) Uani 1 1 d . . .
H57 H 1.1450 0.9060 0.9754 0.066 Uiso 1 1 calc R . .
C58 C 1.0710(7) 0.8024(6) 0.9840(5) 0.053(3) Uani 1 1 d . . .
H58 H 1.1138 0.7950 1.0273 0.064 Uiso 1 1 calc R . .
C59 C 0.9779(7) 0.7519(6) 0.9378(5) 0.049(2) Uani 1 1 d . . .
C60 C 0.9387(7) 0.6752(6) 0.9427(6) 0.047(2) Uani 1 1 d . . .
C61 C 0.9460(7) 0.6480(6) 1.0060(6) 0.057(3) Uani 1 1 d . . .
H61 H 0.9841 0.6768 1.0583 0.068 Uiso 1 1 calc R . .
C62 C 0.8867(7) 0.5701(6) 0.9775(6) 0.062(3) Uani 1 1 d . . .
H62 H 0.8759 0.5371 1.0075 0.074 Uiso 1 1 calc R . .
C63 C 0.8464(7) 0.5496(6) 0.8977(6) 0.049(2) Uani 1 1 d . . .
C64 C 0.7710(7) 0.4763(6) 0.8378(6) 0.053(3) Uani 1 1 d . . .
C65 C 0.7448(8) 0.4148(6) 0.8766(6) 0.067(3) Uani 1 1 d . . .
H65A H 0.8064 0.3940 0.8942 0.101 Uiso 1 1 calc R . .
H65B H 0.6944 0.3687 0.8384 0.101 Uiso 1 1 calc R . .
H65C H 0.7168 0.4423 0.9219 0.101 Uiso 1 1 calc R . .
C66 C 0.8150(7) 0.4324(6) 0.7663(6) 0.067(3) Uani 1 1 d . . .
H66A H 0.8767 0.4117 0.7839 0.101 Uiso 1 1 calc R . .
H66B H 0.8316 0.4715 0.7414 0.101 Uiso 1 1 calc R . .
H66C H 0.7646 0.3863 0.7283 0.101 Uiso 1 1 calc R . .
C67 C 0.6753(7) 0.5087(6) 0.8108(5) 0.050(3) Uani 1 1 d . . .
C68 C 0.5766(7) 0.4986(6) 0.8206(5) 0.052(3) Uani 1 1 d . . .
H68 H 0.5514 0.4631 0.8442 0.062 Uiso 1 1 calc R . .
C69 C 0.5187(7) 0.5504(5) 0.7894(5) 0.044(2) Uani 1 1 d . . .
H69 H 0.4496 0.5564 0.7890 0.053 Uiso 1 1 calc R . .
C70 C 0.5844(6) 0.5894(5) 0.7603(5) 0.042(2) Uani 1 1 d . . .
C71 C 0.5706(6) 0.6522(5) 0.7248(5) 0.038(2) Uani 1 1 d . . .
C72 C 0.4813(6) 0.6510(6) 0.6711(5) 0.045(2) Uani 1 1 d . . .
H72 H 0.4174 0.6176 0.6595 0.054 Uiso 1 1 calc R . .
C73 C 0.5050(6) 0.7070(6) 0.6395(5) 0.044(2) Uani 1 1 d . . .
H73 H 0.4604 0.7192 0.6001 0.053 Uiso 1 1 calc R . .
C74 C 0.6084(6) 0.7449(5) 0.6748(5) 0.035(2) Uani 1 1 d . . .
C75 C 0.6682(6) 0.7948(5) 0.6504(5) 0.036(2) Uani 1 1 d . . .
C76 C 0.6181(6) 0.8126(5) 0.5810(5) 0.037(2) Uani 1 1 d . . .
C77 C 0.6471(6) 0.7817(5) 0.5096(5) 0.041(2) Uani 1 1 d . . .
H77 H 0.7049 0.7544 0.5070 0.049 Uiso 1 1 calc R . .
C78 C 0.5918(7) 0.7905(5) 0.4421(5) 0.046(2) Uani 1 1 d . . .
H78 H 0.6124 0.7680 0.3941 0.055 Uiso 1 1 calc R . .
C79 C 0.5078(7) 0.8310(6) 0.4430(5) 0.047(2) Uani 1 1 d . . .
C80 C 0.4454(7) 0.8356(7) 0.3688(6) 0.070(3) Uani 1 1 d . . .
H80A H 0.3896 0.8664 0.3811 0.105 Uiso 1 1 calc R . .
H80B H 0.4175 0.7799 0.3314 0.105 Uiso 1 1 calc R . .
H80C H 0.4884 0.8637 0.3456 0.105 Uiso 1 1 calc R . .
C81 C 0.4817(7) 0.8647(6) 0.5141(5) 0.052(3) Uani 1 1 d . . .
H81 H 0.4259 0.8943 0.5168 0.063 Uiso 1 1 calc R . .
C82 C 0.5357(7) 0.8562(6) 0.5824(5) 0.051(3) Uani 1 1 d . . .
H82 H 0.5160 0.8804 0.6305 0.061 Uiso 1 1 calc R . .
C83 C 0.6735 0.0801 0.8491 0.081(7) Uiso 0.50 1 d PD . .
H83 H 0.6854 0.0797 0.9038 0.098 Uiso 0.50 1 d PR A .
C84 C 0.1315(13) 0.5501(12) 0.8584(12) 0.061(6) Uani 0.50 1 d P . .
H84A H 0.0960 0.4972 0.8190 0.092 Uiso 0.50 1 calc PR . .
H84B H 0.0827 0.5805 0.8846 0.092 Uiso 0.50 1 calc PR . .
H84C H 0.1836 0.5404 0.8974 0.092 Uiso 0.50 1 calc PR . .
C85 C 0.178(2) 0.5968(18) 0.8209(14) 0.110(7) Uani 0.50 1 d P . .
H85A H 0.2188 0.5600 0.7894 0.133 Uiso 0.50 1 calc PR . .
H85B H 0.1223 0.6048 0.7827 0.133 Uiso 0.50 1 calc PR . .
C86 C 0.2389(17) 0.6708(14) 0.8568(10) 0.061(6) Uani 0.50 1 d P . .
H86A H 0.1913 0.7094 0.8747 0.073 Uiso 0.50 1 calc PR . .
H86B H 0.2794 0.6665 0.9053 0.073 Uiso 0.50 1 calc PR . .
C87 C 0.3040(19) 0.7134(16) 0.8351(12) 0.081(7) Uani 0.50 1 d P . .
H87A H 0.2608 0.7253 0.7920 0.098 Uiso 0.50 1 calc PR . .
H87B H 0.3443 0.6720 0.8092 0.098 Uiso 0.50 1 calc PR . .
C88 C 0.374(2) 0.7831(19) 0.8725(14) 0.110(7) Uani 0.50 1 d P . .
H88A H 0.3287 0.8249 0.8874 0.133 Uiso 0.50 1 calc PR . .
H88B H 0.4029 0.7752 0.9221 0.133 Uiso 0.50 1 calc PR . .
C89 C 0.451(2) 0.8275(19) 0.8659(17) 0.122(11) Uani 0.50 1 d P . .
H89A H 0.4688 0.8796 0.9110 0.183 Uiso 0.50 1 calc PR . .
H89B H 0.4328 0.8388 0.8173 0.183 Uiso 0.50 1 calc PR . .
H89C H 0.5091 0.7976 0.8647 0.183 Uiso 0.50 1 calc PR . .
N1 N 0.8377(5) 0.6736(4) 0.3931(4) 0.0314(16) Uani 1 1 d . . .
N2 N 1.0033(5) 0.6953(4) 0.5300(4) 0.0345(17) Uani 1 1 d . . .
N3 N 1.1344(5) 0.8593(4) 0.5983(4) 0.0347(17) Uani 1 1 d . . .
H3 H 1.0738 0.8656 0.5760 0.042 Uiso 1 1 calc R . .
N4 N 1.1080(5) 0.9137(4) 0.4623(4) 0.0376(18) Uani 1 1 d . . .
H4 H 1.0569 0.8989 0.4801 0.045 Uiso 1 1 calc R . .
N5 N 0.9676(5) 0.7738(4) 0.3370(4) 0.0369(17) Uani 1 1 d . . .
N6 N 0.8328(5) 0.8158(4) 0.7456(4) 0.0394(18) Uani 1 1 d . . .
N7 N 0.9353(5) 0.7822(4) 0.8834(4) 0.0388(18) Uani 1 1 d . . .
N8 N 0.8816(5) 0.6130(5) 0.8783(4) 0.048(2) Uani 1 1 d . . .
H8 H 0.8691 0.6137 0.8303 0.057 Uiso 1 1 calc R . .
N9 N 0.6767(5) 0.5620(4) 0.7720(4) 0.0439(19) Uani 1 1 d . . .
H9 H 0.7297 0.5772 0.7563 0.053 Uiso 1 1 calc R . .
N10 N 0.6454(5) 0.7108(4) 0.7323(4) 0.0352(17) Uani 1 1 d . . .
O1 O 1.2196(4) 0.7670(4) 0.4507(3) 0.0443(16) Uani 1 1 d . . .
O2 O 1.0214(5) 0.5550(4) 0.3345(4) 0.0590(19) Uani 1 1 d . . .
O3 O 0.7036(4) 0.6993(4) 0.9335(3) 0.0518(17) Uani 1 1 d . . .
O4 O 0.7283(6) 0.9147(5) 0.9053(4) 0.074(2) Uani 1 1 d . . .
O5 O 0.9586(4) 0.8392(3) 0.4981(3) 0.0350(14) Uani 1 1 d . . .
H5' H 0.8887 0.8317 0.5042 0.042 Uiso 1 1 d R . .
O6 O 0.8326(4) 0.6472(3) 0.7489(3) 0.0409(15) Uani 1 1 d . . .
H6' H 0.7727 0.6079 0.7143 0.049 Uiso 1 1 d R . .
Cl1 Cl 0.7071(9) 0.1831(7) 0.8407(7) 0.097(3) Uiso 0.30 1 d P A 1
Cl2 Cl 0.7698(7) 0.0402(6) 0.8131(5) 0.054(2) Uiso 0.30 1 d P A 1
Cl3 Cl 0.5530(11) 0.0454(10) 0.7887(9) 0.127(5) Uiso 0.30 1 d P A 1
Cl1' Cl 0.6680(12) 0.1779(8) 0.8755(10) 0.086(5) Uiso 0.20 1 d PD A 2
Cl2' Cl 0.7250(12) 0.0197(10) 0.7851(9) 0.074(5) Uiso 0.20 1 d P A 2
Cl3' Cl 0.5517(16) 0.0233(14) 0.8198(13) 0.116(7) Uiso 0.20 1 d P A 2
Ru1 Ru 0.99113(5) 0.72582(4) 0.42825(4) 0.0322(2) Uani 1 1 d . . .
Ru2 Ru 0.78547(5) 0.75473(4) 0.81478(4) 0.0374(2) Uani 1 1 d . . .

loop_
_atom_site_aniso_label
_atom_site_aniso_U_11
_atom_site_aniso_U_22
_atom_site_aniso_U_33
_atom_site_aniso_U_23
_atom_site_aniso_U_13
_atom_site_aniso_U_12
C1 0.052(6) 0.029(5) 0.037(5) 0.022(4) 0.009(4) 0.004(4)
C2 0.039(5) 0.051(7) 0.033(5) 0.024(5) 0.007(4) 0.002(5)
C3 0.045(5) 0.039(6) 0.037(5) 0.013(5) 0.007(4) -0.005(4)
C4 0.050(6) 0.053(7) 0.047(6) 0.031(6) 0.013(5) 0.019(5)
C5 0.041(5) 0.029(5) 0.037(5) 0.010(4) 0.011(4) -0.002(4)
C6 0.036(5) 0.043(6) 0.043(5) 0.019(5) 0.001(4) -0.003(4)
C7 0.044(5) 0.036(6) 0.048(5) 0.025(5) 0.012(4) 0.000(4)
C8 0.035(5) 0.029(5) 0.036(5) 0.013(4) 0.006(4) 0.001(4)
C9 0.042(5) 0.023(5) 0.043(5) 0.013(4) 0.024(4) 0.006(4)
C10 0.035(5) 0.031(5) 0.034(5) 0.014(4) 0.005(4) -0.003(4)
C11 0.063(6) 0.023(5) 0.050(6) 0.010(5) 0.027(5) 0.004(4)
C12 0.051(6) 0.047(7) 0.053(6) 0.018(5) 0.028(5) 0.004(5)
C13 0.040(5) 0.038(6) 0.038(5) 0.020(5) 0.007(4) -0.007(4)
C14 0.065(7) 0.062(7) 0.056(6) 0.028(6) 0.014(5) -0.020(6)
C15 0.046(6) 0.049(7) 0.073(7) 0.044(6) 0.015(5) 0.004(5)
C16 0.045(5) 0.036(6) 0.073(7) 0.028(5) 0.025(5) 0.017(5)
C17 0.038(5) 0.026(5) 0.034(5) 0.011(4) 0.006(4) 0.001(4)
C18 0.042(5) 0.047(6) 0.046(5) 0.028(5) 0.015(4) 0.010(5)
C19 0.045(5) 0.048(6) 0.042(5) 0.030(5) 0.009(4) 0.008(5)
C20 0.038(5) 0.033(5) 0.034(5) 0.014(4) 0.009(4) 0.002(4)
C21 0.034(5) 0.039(6) 0.035(5) 0.018(4) 0.002(4) 0.005(4)
C22 0.038(5) 0.044(6) 0.034(5) 0.017(5) 0.005(4) 0.005(4)
C23 0.033(5) 0.034(6) 0.049(5) 0.014(5) 0.007(4) -0.001(4)
C24 0.035(5) 0.033(6) 0.047(5) 0.022(5) 0.011(4) 0.006(4)
C25 0.031(5) 0.037(6) 0.043(5) 0.015(5) 0.004(4) 0.000(4)
C26 0.063(6) 0.038(6) 0.058(6) 0.020(5) 0.007(5) 0.009(5)
C27 0.048(6) 0.049(7) 0.056(6) 0.024(5) -0.005(5) -0.011(5)
C28 0.037(5) 0.034(6) 0.054(6) 0.032(5) 0.008(4) 0.000(4)
C29 0.036(5) 0.055(7) 0.061(6) 0.040(6) -0.001(5) -0.006(5)
C30 0.038(5) 0.070(7) 0.058(6) 0.050(6) 0.009(5) -0.003(5)
C31 0.043(5) 0.036(6) 0.041(5) 0.023(5) 0.007(4) 0.006(4)
C32 0.042(5) 0.041(6) 0.049(5) 0.028(5) 0.020(5) 0.019(5)
C33 0.044(5) 0.057(7) 0.047(5) 0.035(5) 0.015(5) 0.002(5)
C34 0.049(6) 0.052(6) 0.038(5) 0.027(5) 0.013(4) 0.005(5)
C35 0.041(5) 0.036(5) 0.030(5) 0.017(4) 0.012(4) 0.008(4)
C36 0.043(5) 0.033(5) 0.037(5) 0.016(4) 0.013(4) 0.004(4)
C37 0.040(5) 0.031(5) 0.039(5) 0.015(4) 0.009(4) -0.001(4)
C38 0.050(6) 0.042(6) 0.039(5) 0.014(5) 0.000(5) -0.002(5)
C39 0.063(6) 0.043(6) 0.027(5) 0.008(4) 0.007(5) -0.002(5)
C40 0.049(6) 0.050(7) 0.039(5) 0.023(5) -0.009(5) -0.017(5)
C41 0.074(8) 0.093(9) 0.052(6) 0.036(7) -0.005(6) -0.014(7)
C42 0.043(5) 0.050(6) 0.046(6) 0.027(5) 0.005(5) -0.004(5)
C43 0.053(6) 0.042(6) 0.039(5) 0.017(5) 0.010(5) -0.009(5)
C44 0.040(5) 0.041(6) 0.037(5) 0.025(5) 0.005(4) 0.005(4)
C45 0.053(6) 0.047(6) 0.040(5) 0.029(5) 0.018(5) 0.006(5)
C46 0.042(5) 0.046(6) 0.048(5) 0.024(5) 0.020(5) 0.001(5)
C47 0.031(5) 0.053(6) 0.045(5) 0.027(5) 0.011(4) 0.007(4)
C48 0.039(5) 0.046(6) 0.042(5) 0.024(5) 0.014(4) 0.004(4)
C49 0.035(5) 0.034(6) 0.038(5) 0.013(5) 0.007(4) -0.002(4)
C50 0.045(6) 0.056(7) 0.052(6) 0.013(6) 0.016(5) -0.005(5)
C51 0.058(6) 0.045(7) 0.045(6) 0.005(5) 0.014(5) -0.003(5)
C52 0.058(6) 0.041(6) 0.032(5) 0.011(5) 0.002(5) -0.009(5)
C53 0.056(6) 0.062(8) 0.076(7) 0.024(6) 0.012(6) -0.020(6)
C54 0.052(6) 0.062(8) 0.057(6) 0.016(6) 0.024(5) -0.008(5)
C55 0.048(6) 0.047(7) 0.059(6) 0.003(5) 0.019(5) -0.004(5)
C56 0.033(5) 0.056(7) 0.046(5) 0.020(5) 0.002(4) -0.004(5)
C57 0.041(5) 0.062(7) 0.058(6) 0.029(6) 0.000(5) -0.011(5)
C58 0.047(6) 0.064(7) 0.054(6) 0.034(6) 0.003(5) -0.001(5)
C59 0.048(6) 0.060(7) 0.045(5) 0.032(5) 0.004(5) 0.000(5)
C60 0.043(5) 0.051(7) 0.055(6) 0.032(6) 0.008(5) 0.001(5)
C61 0.062(6) 0.067(8) 0.051(6) 0.033(6) 0.014(5) 0.008(6)
C62 0.070(7) 0.063(8) 0.071(7) 0.045(7) 0.022(6) 0.011(6)
C63 0.049(6) 0.053(7) 0.061(6) 0.032(6) 0.024(5) 0.013(5)
C64 0.055(6) 0.048(7) 0.069(7) 0.034(6) 0.020(5) 0.006(5)
C65 0.079(7) 0.056(7) 0.087(8) 0.048(6) 0.026(6) 0.014(6)
C66 0.066(7) 0.068(8) 0.085(8) 0.037(7) 0.031(6) 0.027(6)
C67 0.057(6) 0.049(7) 0.047(6) 0.023(5) 0.015(5) -0.003(5)
C68 0.060(6) 0.046(7) 0.046(6) 0.013(5) 0.015(5) -0.011(5)
C69 0.042(5) 0.051(6) 0.041(5) 0.023(5) 0.007(4) -0.007(5)
C70 0.041(5) 0.037(6) 0.049(6) 0.021(5) 0.006(4) -0.002(4)
C71 0.040(5) 0.045(6) 0.030(5) 0.013(4) 0.011(4) -0.001(4)
C72 0.039(5) 0.061(7) 0.037(5) 0.021(5) 0.010(4) -0.002(5)
C73 0.034(5) 0.059(7) 0.043(5) 0.023(5) 0.009(4) 0.004(5)
C74 0.034(5) 0.037(6) 0.032(5) 0.012(4) 0.009(4) 0.001(4)
C75 0.045(5) 0.031(5) 0.032(5) 0.012(4) 0.008(4) 0.004(4)
C76 0.032(5) 0.042(6) 0.038(5) 0.017(5) 0.009(4) 0.002(4)
C77 0.038(5) 0.039(6) 0.050(5) 0.022(5) 0.012(4) 0.005(4)
C78 0.062(6) 0.046(6) 0.037(5) 0.023(5) 0.016(5) 0.000(5)
C79 0.042(5) 0.053(7) 0.050(6) 0.031(5) 0.003(5) -0.001(5)
C80 0.057(7) 0.098(9) 0.068(7) 0.053(7) 0.006(6) 0.001(6)
C81 0.040(5) 0.064(7) 0.062(7) 0.034(6) 0.013(5) 0.012(5)
C82 0.049(6) 0.066(7) 0.048(6) 0.030(6) 0.017(5) 0.015(5)
C84 0.038(11) 0.063(15) 0.095(16) 0.042(13) 0.007(11) 0.034(10)
C85 0.144(19) 0.129(19) 0.058(11) 0.056(13) -0.002(12) -0.025(15)
C86 0.082(16) 0.080(18) 0.024(10) 0.024(12) 0.008(11) 0.018(14)
C87 0.091(19) 0.09(2) 0.038(13) 0.013(14) -0.024(13) 0.025(16)
C88 0.144(19) 0.129(19) 0.058(11) 0.056(13) -0.002(12) -0.025(15)
C89 0.09(2) 0.14(3) 0.12(2) 0.03(2) 0.004(18) -0.004(19)
N1 0.038(4) 0.026(4) 0.033(4) 0.015(3) 0.008(3) 0.002(3)
N2 0.033(4) 0.032(4) 0.044(4) 0.018(4) 0.013(4) 0.007(3)
N3 0.037(4) 0.037(5) 0.041(4) 0.022(4) 0.014(3) 0.013(3)
N4 0.035(4) 0.030(4) 0.053(5) 0.027(4) 0.007(4) -0.005(3)
N5 0.038(4) 0.030(4) 0.043(4) 0.015(4) 0.008(4) 0.006(3)
N6 0.035(4) 0.043(5) 0.043(4) 0.021(4) 0.010(3) -0.002(3)
N7 0.030(4) 0.050(5) 0.037(4) 0.020(4) 0.005(3) -0.002(3)
N8 0.049(5) 0.053(6) 0.052(5) 0.032(5) 0.012(4) 0.007(4)
N9 0.052(5) 0.042(5) 0.045(4) 0.023(4) 0.020(4) -0.002(4)
N10 0.034(4) 0.038(5) 0.032(4) 0.014(4) 0.006(3) -0.006(3)
O1 0.034(3) 0.048(4) 0.062(4) 0.031(3) 0.016(3) 0.008(3)
O2 0.071(5) 0.045(5) 0.062(5) 0.014(4) 0.025(4) 0.012(4)
O3 0.062(4) 0.052(4) 0.044(4) 0.021(3) 0.018(3) -0.004(3)
O4 0.100(6) 0.059(6) 0.071(5) 0.030(5) 0.028(5) 0.022(5)
O5 0.031(3) 0.038(4) 0.041(3) 0.019(3) 0.011(3) 0.009(3)
O6 0.040(3) 0.042(4) 0.043(3) 0.018(3) 0.012(3) -0.002(3)
Ru1 0.0331(4) 0.0335(5) 0.0363(4) 0.0198(4) 0.0100(3) 0.0027(3)
Ru2 0.0367(4) 0.0429(5) 0.0370(4) 0.0200(4) 0.0103(3) 0.0005(3)

loop_
_atom_type_symbol
_atom_type_description
_atom_type_scat_dispersion_real
_atom_type_scat_dispersion_imag
_atom_type_scat_source
C C 0.0033 0.0016 'International Tables Vol C Tables 4.2.6.8 and 6.1.1.4'
H H 0.0000 0.0000 'International Tables Vol C Tables 4.2.6.8 and 6.1.1.4'
N N 0.0061 0.0033 'International Tables Vol C Tables 4.2.6.8 and 6.1.1.4'
O O 0.0106 0.0060 'International Tables Vol C Tables 4.2.6.8 and 6.1.1.4'
Cl Cl 0.1484 0.1585 'International Tables Vol C Tables 4.2.6.8 and 6.1.1.4'
Ru Ru -1.2594 0.8363 'International Tables Vol C Tables 4.2.6.8 and 6.1.1.4'

loop_
_geom_angle_atom_site_label_1
_geom_angle_atom_site_label_2
_geom_angle_atom_site_label_3
_geom_angle
O1 C1 Ru1 171.3(8)
O2 C2 Ru1 175.7(7)
O3 C3 Ru2 170.9(8)
O4 C4 Ru2 178.7(9)
N1 C5 C6 109.4(7)
N1 C5 C36 126.1(7)
C6 C5 C36 124.1(8)
C7 C6 C5 107.2(7)
C7 C6 H6 126.4
C5 C6 H6 126.4
C6 C7 C8 107.3(7)
C6 C7 H7 126.4
C8 C7 H7 126.4
N1 C8 C7 110.5(7)
N1 C8 C9 124.3(7)
C7 C8 C9 125.1(7)
C17 C9 C8 127.4(7)
C17 C9 C10 117.2(7)
C8 C9 C10 115.4(7)
C16 C10 C11 119.5(7)
C16 C10 C9 121.8(7)
C11 C10 C9 118.7(7)
C12 C11 C10 118.9(8)
C12 C11 H11 120.6
C10 C11 H11 120.6
C11 C12 C13 122.4(8)
C11 C12 H12 118.8
C13 C12 H12 118.8
C12 C13 C15 117.9(7)
C12 C13 C14 120.8(8)
C15 C13 C14 121.2(9)
C13 C14 H14A 109.5
C13 C14 H14B 109.5
H14A C14 H14B 109.5
C13 C14 H14C 109.5
H14A C14 H14C 109.5
H14B C14 H14C 109.5
C13 C15 C16 121.2(9)
C13 C15 H15 119.4
C16 C15 H15 119.4
C10 C16 C15 120.0(8)
C10 C16 H16 120.0
C15 C16 H16 120.0
C9 C17 N2 125.2(7)
C9 C17 C18 126.2(7)
N2 C17 C18 108.0(7)
C19 C18 C17 107.3(7)
C19 C18 H18 126.3
C17 C18 H18 126.3
C18 C19 C20 107.3(7)
C18 C19 H19 126.3
C20 C19 H19 126.3
N2 C20 C19 110.5(7)
N2 C20 C21 124.7(7)
C19 C20 C21 124.5(8)
C22 C21 N3 106.7(7)
C22 C21 C20 133.0(8)
N3 C21 C20 120.2(7)
C21 C22 C23 106.5(8)
C21 C22 H22 126.7
C23 C22 H22 126.7
C24 C23 C22 108.8(7)
C24 C23 H23 125.6
C22 C23 H23 125.6
N3 C24 C23 107.8(7)
N3 C24 C25 119.9(7)
C23 C24 C25 132.0(7)
C28 C25 C24 108.9(7)
C28 C25 C27 110.7(6)
C24 C25 C27 109.4(7)
C28 C25 C26 110.3(7)
C24 C25 C26 108.6(6)
C27 C25 C26 108.9(7)
C25 C26 H26A 109.5
C25 C26 H26B 109.5
H26A C26 H26B 109.5
C25 C26 H26C 109.5
H26A C26 H26C 109.5
H26B C26 H26C 109.5
C25 C27 H27A 109.5
C25 C27 H27B 109.5
H27A C27 H27B 109.5
C25 C27 H27C 109.5
H27A C27 H27C 109.5
H27B C27 H27C 109.5
N4 C28 C29 107.0(7)
N4 C28 C25 120.5(6)
C29 C28 C25 132.2(8)
C30 C29 C28 107.7(7)
C30 C29 H29 126.1
C28 C29 H29 126.1
C31 C30 C29 108.6(8)
C31 C30 H30 125.7
C29 C30 H30 125.7
N4 C31 C30 106.5(8)
N4 C31 C32 120.6(7)
C30 C31 C32 132.8(8)
N5 C32 C31 125.0(7)
N5 C32 C33 108.7(8)
C31 C32 C33 125.7(7)
C34 C33 C32 108.8(7)
C34 C33 H33 125.6
C32 C33 H33 125.6
C33 C34 C35 107.1(7)
C33 C34 H34 126.4
C35 C34 H34 126.4
C36 C35 N5 124.4(7)
C36 C35 C34 126.2(7)
N5 C35 C34 108.5(7)
C35 C36 C5 126.9(7)
C35 C36 C37 116.9(7)
C5 C36 C37 116.2(7)
C38 C37 C43 118.6(8)
C38 C37 C36 122.2(8)
C43 C37 C36 119.2(8)
C39 C38 C37 121.3(9)
C39 C38 H38 119.3
C37 C38 H38 119.3
C38 C39 C40 120.4(8)
C38 C39 H39 119.8
C40 C39 H39 119.8
C42 C40 C39 118.3(8)
C42 C40 C41 121.5(9)
C39 C40 C41 120.0(9)
C40 C41 H41A 109.5
C40 C41 H41B 109.5
H41A C41 H41B 109.5
C40 C41 H41C 109.5
H41A C41 H41C 109.5
H41B C41 H41C 109.5
C40 C42 C43 120.7(9)
C40 C42 H42 119.6
C43 C42 H42 119.6
C42 C43 C37 120.6(8)
C42 C43 H43 119.7
C37 C43 H43 119.7
N6 C44 C45 108.6(7)
N6 C44 C75 124.1(7)
C45 C44 C75 126.5(8)
C46 C45 C44 108.7(7)
C46 C45 H45 125.7
C44 C45 H45 125.7
C45 C46 C47 107.1(7)
C45 C46 H46 126.5
C47 C46 H46 126.5
N6 C47 C46 109.7(7)
N6 C47 C48 124.5(7)
C46 C47 C48 125.6(8)
C56 C48 C47 127.4(8)
C56 C48 C49 116.5(7)
C47 C48 C49 116.1(7)
C50 C49 C55 117.1(8)
C50 C49 C48 121.5(7)
C55 C49 C48 121.4(8)
C49 C50 C51 121.4(8)
C49 C50 H50 119.3
C51 C50 H50 119.3
C52 C51 C50 121.1(9)
C52 C51 H51 119.5
C50 C51 H51 119.5
C54 C52 C51 117.6(8)
C54 C52 C53 120.9(9)
C51 C52 C53 121.6(9)
C52 C53 H53A 109.5
C52 C53 H53B 109.5
H53A C53 H53B 109.5
C52 C53 H53C 109.5
H53A C53 H53C 109.5
H53B C53 H53C 109.5
C52 C54 C55 122.3(9)
C52 C54 H54 118.9
C55 C54 H54 118.9
C49 C55 C54 120.6(9)
C49 C55 H55 119.7
C54 C55 H55 119.7
C48 C56 N7 125.4(8)
C48 C56 C57 125.8(8)
N7 C56 C57 108.0(8)
C58 C57 C56 106.5(8)
C58 C57 H57 126.7
C56 C57 H57 126.7
C57 C58 C59 108.1(8)
C57 C58 H58 125.9
C59 C58 H58 125.9
N7 C59 C58 110.0(8)
N7 C59 C60 124.4(8)
C58 C59 C60 125.3(8)
N8 C60 C61 106.8(8)
N8 C60 C59 121.3(8)
C61 C60 C59 131.9(9)
C62 C61 C60 107.0(9)
C62 C61 H61 126.5
C60 C61 H61 126.5
C63 C62 C61 108.1(9)
C63 C62 H62 125.9
C61 C62 H62 125.9
N8 C63 C62 106.9(9)
N8 C63 C64 121.4(8)
C62 C63 C64 131.6(8)
C67 C64 C63 107.6(8)
C67 C64 C65 109.5(7)
C63 C64 C65 109.7(8)
C67 C64 C66 109.6(8)
C63 C64 C66 111.2(7)
C65 C64 C66 109.2(8)
C64 C65 H65A 109.5
C64 C65 H65B 109.5
H65A C65 H65B 109.5
C64 C65 H65C 109.5
H65A C65 H65C 109.5
H65B C65 H65C 109.5
C64 C66 H66A 109.5
C64 C66 H66B 109.5
H66A C66 H66B 109.5
C64 C66 H66C 109.5
H66A C66 H66C 109.5
H66B C66 H66C 109.5
N9 C67 C68 105.6(9)
N9 C67 C64 121.5(8)
C68 C67 C64 132.8(8)
C67 C68 C69 109.2(8)
C67 C68 H68 125.4
C69 C68 H68 125.4
C70 C69 C68 105.5(8)
C70 C69 H69 127.2
C68 C69 H69 127.2
C69 C70 N9 108.2(8)
C69 C70 C71 130.9(9)
N9 C70 C71 120.9(7)
N10 C71 C72 112.5(7)
N10 C71 C70 123.4(8)
C72 C71 C70 123.6(7)
C73 C72 C71 105.9(7)
C73 C72 H72 127.0
C71 C72 H72 127.0
C72 C73 C74 108.8(8)
C72 C73 H73 125.6
C74 C73 H73 125.6
C75 C74 N10 124.7(7)
C75 C74 C73 127.5(8)
N10 C74 C73 107.0(6)
C74 C75 C44 127.8(7)
C74 C75 C76 116.1(7)
C44 C75 C76 116.0(7)
C77 C76 C82 117.2(8)
C77 C76 C75 121.0(8)
C82 C76 C75 121.6(7)
C78 C77 C76 120.6(8)
C78 C77 H77 119.7
C76 C77 H77 119.7
C79 C78 C77 122.0(8)
C79 C78 H78 119.0
C77 C78 H78 119.0
C81 C79 C78 117.4(8)
C81 C79 C80 121.2(9)
C78 C79 C80 121.4(9)
C79 C80 H80A 109.5
C79 C80 H80B 109.5
H80A C80 H80B 109.5
C79 C80 H80C 109.5
H80A C80 H80C 109.5
H80B C80 H80C 109.5
C79 C81 C82 121.5(9)
C79 C81 H81 119.2
C82 C81 H81 119.2
C81 C82 C76 121.1(9)
C81 C82 H82 119.5
C76 C82 H82 119.5
Cl2' C83 Cl1' 132.2(8)
Cl2' C83 Cl2 24.5(6)
Cl1' C83 Cl2 121.6(7)
Cl2' C83 Cl3 92.8(8)
Cl1' C83 Cl3 97.5(8)
Cl2 C83 Cl3 117.2(6)
Cl2' C83 Cl3' 98.9(9)
Cl1' C83 Cl3' 110.7(9)
Cl2 C83 Cl3' 121.3(8)
Cl3 C83 Cl3' 26.6(8)
Cl2' C83 Cl1 102.6(7)
Cl1' C83 Cl1 29.6(6)
Cl2 C83 Cl1 94.5(5)
Cl3 C83 Cl1 102.6(7)
Cl3' C83 Cl1 125.5(8)
Cl2' C83 H83 120.3
Cl1' C83 H83 94.7
Cl2 C83 H83 105.6
Cl3 C83 H83 118.9
Cl3' C83 H83 94.1
Cl1 C83 H83 115.8
C85 C84 H84A 109.5
C85 C84 H84B 109.5
H84A C84 H84B 109.5
C85 C84 H84C 109.5
H84A C84 H84C 109.5
H84B C84 H84C 109.5
C86 C85 C84 126(2)
C86 C85 H85A 105.7
C84 C85 H85A 105.7
C86 C85 H85B 105.7
C84 C85 H85B 105.7
H85A C85 H85B 106.2
C87 C86 C85 134(2)
C87 C86 H86A 103.7
C85 C86 H86A 103.7
C87 C86 H86B 103.7
C85 C86 H86B 103.7
H86A C86 H86B 105.3
C86 C87 C88 135(2)
C86 C87 H87A 103.4
C88 C87 H87A 103.4
C86 C87 H87B 103.4
C88 C87 H87B 103.4
H87A C87 H87B 105.2
C89 C88 C87 144(3)
C89 C88 H88A 100.8
C87 C88 H88A 100.8
C89 C88 H88B 100.8
C87 C88 H88B 100.8
H88A C88 H88B 104.4
C88 C89 H89A 109.5
C88 C89 H89B 109.5
H89A C89 H89B 109.5
C88 C89 H89C 109.5
H89A C89 H89C 109.5
H89B C89 H89C 109.5
C8 N1 C5 105.4(6)
C8 N1 Ru1 126.3(5)
C5 N1 Ru1 125.5(5)
C20 N2 C17 106.7(6)
C20 N2 Ru1 128.9(5)
C17 N2 Ru1 123.9(5)
C24 N3 C21 110.1(7)
C24 N3 H3 125.0
C21 N3 H3 125.0
C28 N4 C31 110.1(6)
C28 N4 H4 125.0
C31 N4 H4 125.0
C32 N5 C35 106.6(6)
C32 N5 Ru1 128.7(6)
C35 N5 Ru1 124.4(5)
C47 N6 C44 105.8(6)
C47 N6 Ru2 125.5(5)
C44 N6 Ru2 127.0(5)
C59 N7 C56 107.1(7)
C59 N7 Ru2 129.4(6)
C56 N7 Ru2 122.4(6)
C63 N8 C60 111.1(8)
C63 N8 H8 124.5
C60 N8 H8 124.5
C67 N9 C70 111.4(7)
C67 N9 H9 124.3
C70 N9 H9 124.3
C71 N10 C74 105.4(6)
C71 N10 Ru2 130.0(6)
C74 N10 Ru2 124.4(5)
Ru1 O5 H5' 109.1
Ru2 O6 H6' 109.2
C2 Ru1 C1 86.0(4)
C2 Ru1 N1 84.6(3)
C1 Ru1 N1 170.4(3)
C2 Ru1 O5 175.6(3)
C1 Ru1 O5 97.5(3)
N1 Ru1 O5 92.0(2)
C2 Ru1 N2 91.8(3)
C1 Ru1 N2 93.3(3)
N1 Ru1 N2 89.1(2)
O5 Ru1 N2 85.2(2)
C2 Ru1 N5 97.7(3)
C1 Ru1 N5 90.1(3)
N1 Ru1 N5 89.1(2)
O5 Ru1 N5 85.1(2)
N2 Ru1 N5 170.1(2)
C4 Ru2 C3 85.5(4)
C4 Ru2 N6 86.1(3)
C3 Ru2 N6 171.6(3)
C4 Ru2 O6 176.5(3)
C3 Ru2 O6 97.7(3)
N6 Ru2 O6 90.7(2)
C4 Ru2 N10 95.3(3)
C3 Ru2 N10 91.1(3)
N6 Ru2 N10 89.1(2)
O6 Ru2 N10 85.8(2)
C4 Ru2 N7 94.5(3)
C3 Ru2 N7 92.2(3)
N6 Ru2 N7 89.0(2)
O6 Ru2 N7 84.3(2)
N10 Ru2 N7 169.9(3)

loop_
_geom_bond_atom_site_label_1
_geom_bond_atom_site_label_2
_geom_bond_distance
C1 O1 1.135(9)
C1 Ru1 1.913(9)
C2 O2 1.146(10)
C2 Ru1 1.866(11)
C3 O3 1.154(8)
C3 Ru2 1.896(8)
C4 O4 1.150(10)
C4 Ru2 1.832(11)
C5 N1 1.391(10)
C5 C6 1.413(10)
C5 C36 1.413(10)
C6 C7 1.360(11)
C6 H6 0.9500
C7 C8 1.404(10)
C7 H7 0.9500
C8 N1 1.368(9)
C8 C9 1.450(11)
C9 C17 1.384(10)
C9 C10 1.512(10)
C10 C16 1.382(11)
C10 C11 1.409(11)
C11 C12 1.382(10)
C11 H11 0.9500
C12 C13 1.382(11)
C12 H12 0.9500
C13 C15 1.387(11)
C13 C14 1.518(10)
C14 H14A 0.9800
C14 H14B 0.9800
C14 H14C 0.9800
C15 C16 1.393(10)
C15 H15 0.9500
C16 H16 0.9500
C17 N2 1.403(9)
C17 C18 1.432(11)
C18 C19 1.348(11)
C18 H18 0.9500
C19 C20 1.423(10)
C19 H19 0.9500
C20 N2 1.335(9)
C20 C21 1.442(10)
C21 C22 1.378(10)
C21 N3 1.394(9)
C22 C23 1.414(11)
C22 H22 0.9500
C23 C24 1.357(11)
C23 H23 0.9500
C24 N3 1.344(9)
C24 C25 1.527(11)
C25 C28 1.524(11)
C25 C27 1.540(10)
C25 C26 1.545(11)
C26 H26A 0.9800
C26 H26B 0.9800
C26 H26C 0.9800
C27 H27A 0.9800
C27 H27B 0.9800
C27 H27C 0.9800
C28 N4 1.360(9)
C28 C29 1.384(10)
C29 C30 1.379(12)
C29 H29 0.9500
C30 C31 1.376(10)
C30 H30 0.9500
C31 N4 1.370(10)
C31 C32 1.427(11)
C32 N5 1.373(9)
C32 C33 1.437(11)
C33 C34 1.347(11)
C33 H33 0.9500
C34 C35 1.437(10)
C34 H34 0.9500
C35 C36 1.403(10)
C35 N5 1.414(9)
C36 C37 1.485(11)
C37 C38 1.383(11)
C37 C43 1.401(11)
C38 C39 1.375(11)
C38 H38 0.9500
C39 C40 1.419(12)
C39 H39 0.9500
C40 C42 1.383(12)
C40 C41 1.504(12)
C41 H41A 0.9800
C41 H41B 0.9800
C41 H41C 0.9800
C42 C43 1.393(11)
C42 H42 0.9500
C43 H43 0.9500
C44 N6 1.396(10)
C44 C45 1.408(10)
C44 C75 1.416(11)
C45 C46 1.355(11)
C45 H45 0.9500
C46 C47 1.410(11)
C46 H46 0.9500
C47 N6 1.387(9)
C47 C48 1.417(11)
C48 C56 1.379(11)
C48 C49 1.493(10)
C49 C50 1.378(11)
C49 C55 1.383(11)
C50 C51 1.388(11)
C50 H50 0.9500
C51 C52 1.382(12)
C51 H51 0.9500
C52 C54 1.346(12)
C52 C53 1.504(11)
C53 H53A 0.9800
C53 H53B 0.9800
C53 H53C 0.9800
C54 C55 1.397(11)
C54 H54 0.9500
C55 H55 0.9500
C56 N7 1.399(10)
C56 C57 1.449(11)
C57 C58 1.357(12)
C57 H57 0.9500
C58 C59 1.419(11)
C58 H58 0.9500
C59 N7 1.349(10)
C59 C60 1.441(11)
C60 N8 1.360(11)
C60 C61 1.401(11)
C61 C62 1.399(13)
C61 H61 0.9500
C62 C63 1.387(13)
C62 H62 0.9500
C63 N8 1.357(10)
C63 C64 1.524(13)
C64 C67 1.520(13)
C64 C65 1.538(11)
C64 C66 1.549(12)
C65 H65A 0.9800
C65 H65B 0.9800
C65 H65C 0.9800
C66 H66A 0.9800
C66 H66B 0.9800
C66 H66C 0.9800
C67 N9 1.359(10)
C67 C68 1.392(12)
C68 C69 1.436(12)
C68 H68 0.9500
C69 C70 1.375(10)
C69 H69 0.9500
C70 N9 1.379(10)
C70 C71 1.467(11)
C71 N10 1.336(9)
C71 C72 1.408(11)
C72 C73 1.348(11)
C72 H72 0.9500
C73 C74 1.431(10)
C73 H73 0.9500
C74 C75 1.386(10)
C74 N10 1.422(10)
C75 C76 1.482(11)
C76 C77 1.397(11)
C76 C82 1.399(12)
C77 C78 1.396(11)
C77 H77 0.9500
C78 C79 1.387(12)
C78 H78 0.9500
C79 C81 1.380(12)
C79 C80 1.505(12)
C80 H80A 0.9800
C80 H80B 0.9800
C80 H80C 0.9800
C81 C82 1.399(12)
C81 H81 0.9500
C82 H82 0.9500
C83 Cl2' 1.612(15)
C83 Cl1' 1.622(13)
C83 Cl2 1.673(9)
C83 Cl3 1.727(15)
C83 Cl3' 1.75(2)
C83 Cl1 1.888(12)
C83 H83 1.0000
C84 C85 1.42(3)
C84 H84A 0.9800
C84 H84B 0.9800
C84 H84C 0.9800
C85 C86 1.35(3)
C85 H85A 0.9900
C85 H85B 0.9900
C86 C87 1.32(3)
C86 H86A 0.9900
C86 H86B 0.9900
C87 C88 1.36(3)
C87 H87A 0.9900
C87 H87B 0.9900
C88 C89 1.30(3)
C88 H88A 0.9900
C88 H88B 0.9900
C89 H89A 0.9800
C89 H89B 0.9800
C89 H89C 0.9800
N1 Ru1 2.091(6)
N2 Ru1 2.113(6)
N3 H3 0.8800
N4 H4 0.8800
N5 Ru1 2.116(6)
N6 Ru2 2.084(6)
N7 Ru2 2.105(6)
N8 H8 0.8800
N9 H9 0.8800
N10 Ru2 2.100(6)
O5 Ru1 2.102(5)
O5 H5' 0.9800
O6 Ru2 2.089(6)
O6 H6' 0.9800
